data_9016418
loop_
_publ_author_name
'Palacin, M.'
'Bassas, J.'
'Rodriguez-Carvajal J'
'Gomez-Romero P'

_publ_section_title
;
 Syntheses of the perovskite La2 Cu Ti O6 by the ceramic, oxide
 precursors and sol-gel methods, and study of the structure and Cu-Ti
 distribution by X-ray and neutron diffraction
 _cod_database_code 1006097
;
_journal_name_full 'Journal of Materials Chemistry'
_journal_page_first 1171
_journal_page_last 1177
_journal_paper_doi 10.1039/jm9930301171
_journal_volume 3
_journal_year 1993
_chemical_formula_sum 'Cu0.496 La O3 Ti0.504'
_space_group_IT_number 62
_symmetry_space_group_name_Hall '-P 2ac 2n'
_symmetry_space_group_name_H-M 'P n m a'
_cell_angle_alpha 90
_cell_angle_beta 90
_cell_angle_gamma 90
_cell_length_a 5.6262
_cell_length_b 7.8396
_cell_length_c 5.5702
_cell_formula_units_Z 4
_cell_volume 245.686
_database_code_amcsd 0013070
_exptl_crystal_density_diffrn 6.557
_cod_duplicate_entry 1006097
_cod_original_formula_sum 'La (Cu.496 Ti.504) O3'
_cod_database_code 9016418
_amcsd_formula_title 'Cu La2 O6 Ti'

loop_
_space_group_symop_operation_xyz
x,y,z
x,1/2-y,z
-x,1/2+y,-z
1/2-x,1/2+y,1/2+z
1/2+x,1/2-y,1/2-z
1/2+x,y,1/2-z
1/2-x,-y,1/2+z
-x,-y,-z

loop_
_atom_site_label
_atom_site_fract_x
_atom_site_fract_y
_atom_site_fract_z
_atom_site_occupancy
La1 0.03870 0.25000 -0.00970 1.00000
Cu1 0.00000 0.00000 0.50000 0.49600
Ti1 0.00000 0.00000 0.50000 0.50400
O1 0.48300 0.25000 0.07590 1.00000
O2 0.28910 0.04000 0.71160 1.00000

loop_
_cod_related_entry_id
_cod_related_entry_database
_cod_related_entry_code
1 AMCSD 0013070
